data_7053075
loop_
_publ_author_name
'Casanova, Isabel'
'Sousa-Pedrares, Antonio'
'Viqueira, Joaquin'
'Dur\'an, Mar\'ia L.'
'Romero, Jaime'
'Sousa, Antonio'
'Garc\'ia-V\'azquez, Jos\'e A.'

_publ_section_title
;
 Electrochemical synthesis and structural characterization of homoleptic
 and heteroleptic cobalt, nickel, copper, zinc and cadmium compounds with
 the 2-hydroxy-1,4-naphthoquinone ligand
;
_journal_issue 8
_journal_name_full 'New Journal of Chemistry'
_journal_page_first 2303
_journal_paper_doi 10.1039/c3nj00227f
_journal_volume 37
_journal_year 2013
_chemical_formula_sum 'C21 H16 Co O8'
_chemical_formula_weight 455.27
_chemical_name_systematic
;
?
;
_space_group_IT_number 2
_symmetry_cell_setting triclinic
_symmetry_space_group_name_Hall '-P 1'
_symmetry_space_group_name_H-M 'P -1'
_atom_sites_solution_hydrogens geom
_atom_sites_solution_primary direct
_atom_sites_solution_secondary difmap
_audit_creation_method SHELXL-97
_cell_angle_alpha 86.398(15)
_cell_angle_beta 76.694(12)
_cell_angle_gamma 81.384(10)
_cell_formula_units_Z 2
_cell_length_a 7.076(3)
_cell_length_b 8.7129(11)
_cell_length_c 15.6143(19)
_cell_measurement_reflns_used 15
_cell_measurement_temperature 293(2)
_cell_measurement_theta_max 13.91
_cell_measurement_theta_min 9.21
_cell_volume 925.8(4)
_computing_cell_refinement 'CAD4-Express Software (Nonius, 1994)'
_computing_data_collection 'CAD4-Express Software (Nonius, 1994)'
_computing_structure_refinement 'SHELXL-97 (Sheldrick, 1997)'
_computing_structure_solution 'SHELXS-97 (Sheldrick, 1990)'
_diffrn_ambient_temperature 293(2)
_diffrn_measured_fraction_theta_full 0.999
_diffrn_measured_fraction_theta_max 0.999
_diffrn_measurement_device_type 'MACH3 Enraf Nonius'
_diffrn_measurement_method omega
_diffrn_radiation_monochromator graphite
_diffrn_radiation_source 'fine-focus sealed tube'
_diffrn_radiation_type MoK\a
_diffrn_radiation_wavelength 0.71073
_diffrn_reflns_av_R_equivalents 0.0649
_diffrn_reflns_av_sigmaI/netI 0.2279
_diffrn_reflns_limit_h_max 9
_diffrn_reflns_limit_h_min -9
_diffrn_reflns_limit_k_max 0
_diffrn_reflns_limit_k_min -11
_diffrn_reflns_limit_l_max 20
_diffrn_reflns_limit_l_min -20
_diffrn_reflns_number 4962
_diffrn_reflns_theta_full 28.44
_diffrn_reflns_theta_max 28.44
_diffrn_reflns_theta_min 2.68
_diffrn_standards_interval_time 120
_diffrn_standards_number 3
_exptl_absorpt_coefficient_mu 0.977
_exptl_absorpt_correction_T_max 0.8918
_exptl_absorpt_correction_T_min 0.7716
_exptl_absorpt_correction_type psi-scan
_exptl_crystal_colour Brown
_exptl_crystal_density_diffrn 1.633
_exptl_crystal_density_method 'not measured'
_exptl_crystal_description Prism
_exptl_crystal_F_000 466
_exptl_crystal_size_max 0.28
_exptl_crystal_size_mid 0.20
_exptl_crystal_size_min 0.12
_refine_diff_density_max 0.452
_refine_diff_density_min -0.735
_refine_diff_density_rms 0.104
_refine_ls_extinction_method none
_refine_ls_goodness_of_fit_ref 0.968
_refine_ls_hydrogen_treatment mixed
_refine_ls_matrix_type full
_refine_ls_number_parameters 283
_refine_ls_number_reflns 4663
_refine_ls_number_restraints 0
_refine_ls_restrained_S_all 0.968
_refine_ls_R_factor_all 0.2201
_refine_ls_R_factor_gt 0.0534
_refine_ls_shift/su_max 0.000
_refine_ls_shift/su_mean 0.000
_refine_ls_structure_factor_coef Fsqd
_refine_ls_weighting_details 'calc w=1/[\s^2^(Fo^2^)+(0.0356P)^2^+0.0000P] where P=(Fo^2^+2Fc^2^)/3'
_refine_ls_weighting_scheme calc
_refine_ls_wR_factor_gt 0.0890
_refine_ls_wR_factor_ref 0.1194
_reflns_number_gt 2099
_reflns_number_total 4663
_reflns_threshold_expression >2sigma(I)
_cod_data_source_file c3nj00227f.txt
_cod_data_source_block icpc01
_cod_depositor_comments
;
The following automatic conversions were performed:

'_symmetry_cell_setting' value 'Triclinic' changed to 'triclinic'
according to /home/saulius/struct/CIF-dictionaries/cif_core.dic
dictionary named 'cif_core.dic' version 2.4.2 from 2011-04-26.

Automatic conversion script
Id: cif_fix_values 1891 2012-01-12 08:04:46Z andrius 
;
_cod_original_cell_volume 925.9(4)
_cod_database_code 7053075

loop_
_symmetry_equiv_pos_as_xyz
'x, y, z'
'-x, -y, -z'

loop_
_atom_site_label
_atom_site_type_symbol
_atom_site_fract_x
_atom_site_fract_y
_atom_site_fract_z
_atom_site_U_iso_or_equiv
_atom_site_adp_type
_atom_site_occupancy
_atom_site_symmetry_multiplicity
_atom_site_calc_flag
_atom_site_refinement_flags
Co1 Co 0.79989(10) 0.29933(8) 0.23064(4) 0.02850(19) Uani 1 1 d .
O1 O 0.7459(4) 0.2191(3) 0.36658(18) 0.0328(8) Uani 1 1 d .
O2 O 0.9209(4) 0.0721(3) 0.22262(18) 0.0339(8) Uani 1 1 d .
O3 O 0.9716(5) -0.3919(4) 0.3916(2) 0.0481(9) Uani 1 1 d .
O4 O 0.5748(4) 0.2156(3) 0.17079(18) 0.0326(8) Uani 1 1 d .
O5 O 0.8668(4) 0.3755(3) 0.10551(18) 0.0308(8) Uani 1 1 d .
O6 O 0.6756(4) 0.4300(4) -0.16267(18) 0.0351(8) Uani 1 1 d .
O7 O 0.5644(5) 0.4675(4) 0.2733(2) 0.0412(9) Uani 1 1 d .
H7A H 0.487(6) 0.504(5) 0.238(3) 0.037(14) Uiso 1 1 d .
O8 O 1.0152(6) 0.4125(4) 0.2581(3) 0.0373(9) Uani 1 1 d .
H8A H 0.994(8) 0.464(7) 0.300(4) 0.08(2) Uiso 1 1 d .
H8B H 1.100(7) 0.463(6) 0.221(3) 0.066(19) Uiso 1 1 d .
C1 C 0.8017(6) 0.0805(5) 0.3753(3) 0.0259(10) Uani 1 1 d .
C2 C 0.8984(6) -0.0092(5) 0.2936(3) 0.0262(10) Uani 1 1 d .
C3 C 0.9532(7) -0.1672(5) 0.3021(3) 0.0349(12) Uani 1 1 d .
H3 H 1.0107 -0.2226 0.2514 0.042 Uiso 1 1 calc R
C4 C 0.9260(7) -0.2488(5) 0.3841(3) 0.0329(11) Uani 1 1 d .
C5 C 0.8139(7) -0.2373(6) 0.5478(3) 0.0376(12) Uani 1 1 d .
H5 H 0.8547 -0.3435 0.5520 0.045 Uiso 1 1 calc R
C6 C 0.7286(7) -0.1537(6) 0.6233(3) 0.0416(13) Uani 1 1 d .
H6 H 0.7125 -0.2053 0.6779 0.050 Uiso 1 1 calc R
C7 C 0.6672(7) 0.0037(6) 0.6191(3) 0.0398(13) Uani 1 1 d .
H7 H 0.6094 0.0581 0.6701 0.048 Uiso 1 1 calc R
C8 C 0.6932(6) 0.0794(5) 0.5375(3) 0.0345(11) Uani 1 1 d .
H8 H 0.6544 0.1860 0.5339 0.041 Uiso 1 1 calc R
C9 C 0.7756(6) -0.0005(5) 0.4620(3) 0.0246(10) Uani 1 1 d .
C10 C 0.8377(6) -0.1609(5) 0.4662(3) 0.0293(11) Uani 1 1 d .
C11 C 0.5944(6) 0.2569(5) 0.0928(3) 0.0237(10) Uani 1 1 d .
C12 C 0.7611(6) 0.3482(5) 0.0535(3) 0.0249(10) Uani 1 1 d .
C13 C 0.7851(6) 0.3987(5) -0.0327(3) 0.0287(11) Uani 1 1 d .
H13 H 0.8890 0.4533 -0.0569 0.034 Uiso 1 1 calc R
C14 C 0.6593(6) 0.3715(5) -0.0859(3) 0.0257(10) Uani 1 1 d .
C15 C 0.3831(6) 0.2343(5) -0.1032(3) 0.0318(11) Uani 1 1 d .
H15 H 0.4052 0.2670 -0.1621 0.038 Uiso 1 1 calc R
C16 C 0.2342(7) 0.1465(5) -0.0693(3) 0.0377(12) Uani 1 1 d .
H16 H 0.1581 0.1189 -0.1055 0.045 Uiso 1 1 calc R
C17 C 0.1985(7) 0.0997(5) 0.0183(3) 0.0366(12) Uani 1 1 d .
H17 H 0.0957 0.0433 0.0415 0.044 Uiso 1 1 calc R
C18 C 0.3152(6) 0.1364(5) 0.0718(3) 0.0311(11) Uani 1 1 d .
H18 H 0.2914 0.1040 0.1307 0.037 Uiso 1 1 calc R
C19 C 0.4679(6) 0.2216(5) 0.0377(3) 0.0241(10) Uani 1 1 d .
C20 C 0.4996(6) 0.2739(5) -0.0503(3) 0.0232(10) Uani 1 1 d .
C21 C 0.5094(8) 0.5540(6) 0.3504(3) 0.0532(15) Uani 1 1 d .
H21A H 0.3906 0.6231 0.3497 0.080 Uiso 1 1 calc R
H21B H 0.6117 0.6132 0.3533 0.080 Uiso 1 1 calc R
H21C H 0.4885 0.4846 0.4009 0.080 Uiso 1 1 calc R

loop_
_atom_site_aniso_label
_atom_site_aniso_U_11
_atom_site_aniso_U_22
_atom_site_aniso_U_33
_atom_site_aniso_U_23
_atom_site_aniso_U_13
_atom_site_aniso_U_12
Co1 0.0363(4) 0.0264(4) 0.0249(3) 0.0030(3) -0.0104(3) -0.0070(3)
O1 0.044(2) 0.0235(18) 0.0292(18) 0.0017(15) -0.0091(15) -0.0001(16)
O2 0.047(2) 0.0301(18) 0.0233(16) 0.0018(14) -0.0072(14) -0.0043(16)
O3 0.081(3) 0.0225(19) 0.039(2) 0.0020(15) -0.0188(19) 0.0046(18)
O4 0.041(2) 0.036(2) 0.0238(17) 0.0026(15) -0.0083(15) -0.0130(16)
O5 0.0369(19) 0.0323(19) 0.0276(17) 0.0032(14) -0.0118(15) -0.0135(16)
O6 0.0379(19) 0.043(2) 0.0269(17) 0.0118(15) -0.0107(14) -0.0145(16)
O7 0.047(2) 0.040(2) 0.037(2) -0.0095(16) -0.0210(18) 0.0130(18)
O8 0.045(2) 0.041(2) 0.030(2) -0.0003(18) -0.0085(17) -0.0224(19)
C1 0.027(3) 0.025(3) 0.029(2) 0.002(2) -0.014(2) -0.005(2)
C2 0.028(3) 0.026(3) 0.026(2) 0.001(2) -0.009(2) -0.007(2)
C3 0.049(3) 0.030(3) 0.025(2) -0.004(2) -0.007(2) -0.006(2)
C4 0.037(3) 0.029(3) 0.038(3) 0.000(2) -0.017(2) -0.007(2)
C5 0.042(3) 0.032(3) 0.041(3) 0.013(2) -0.016(2) -0.010(2)
C6 0.047(3) 0.049(3) 0.030(3) 0.012(3) -0.008(2) -0.016(3)
C7 0.044(3) 0.047(3) 0.026(3) -0.007(2) -0.003(2) -0.005(3)
C8 0.045(3) 0.032(3) 0.028(3) -0.001(2) -0.011(2) -0.007(2)
C9 0.029(3) 0.021(2) 0.026(2) -0.0015(19) -0.0091(19) -0.008(2)
C10 0.033(3) 0.030(3) 0.027(2) 0.002(2) -0.009(2) -0.009(2)
C11 0.027(2) 0.022(2) 0.021(2) -0.0029(19) -0.0043(19) -0.002(2)
C12 0.025(2) 0.023(2) 0.029(2) -0.001(2) -0.010(2) -0.006(2)
C13 0.027(3) 0.034(3) 0.030(2) 0.007(2) -0.010(2) -0.015(2)
C14 0.029(3) 0.022(2) 0.024(2) 0.0047(19) -0.004(2) -0.002(2)
C15 0.036(3) 0.032(3) 0.031(3) 0.000(2) -0.013(2) -0.011(2)
C16 0.037(3) 0.036(3) 0.046(3) -0.006(2) -0.019(2) -0.008(2)
C17 0.031(3) 0.036(3) 0.048(3) 0.000(2) -0.012(2) -0.013(2)
C18 0.033(3) 0.033(3) 0.028(2) 0.000(2) -0.005(2) -0.009(2)
C19 0.024(2) 0.024(2) 0.026(2) -0.0033(19) -0.0060(19) -0.006(2)
C20 0.027(2) 0.016(2) 0.027(2) -0.0021(18) -0.0069(19) -0.0032(19)
C21 0.056(4) 0.056(4) 0.048(3) -0.020(3) -0.011(3) 0.002(3)

loop_
_atom_type_symbol
_atom_type_description
_atom_type_scat_dispersion_real
_atom_type_scat_dispersion_imag
_atom_type_scat_source
C C 0.0033 0.0016 'International Tables Vol C Tables 4.2.6.8 and 6.1.1.4'
H H 0.0000 0.0000 'International Tables Vol C Tables 4.2.6.8 and 6.1.1.4'
O O 0.0106 0.0060 'International Tables Vol C Tables 4.2.6.8 and 6.1.1.4'
Co Co 0.3494 0.9721 'International Tables Vol C Tables 4.2.6.8 and 6.1.1.4'

loop_
_geom_angle_atom_site_label_1
_geom_angle_atom_site_label_2
_geom_angle_atom_site_label_3
_geom_angle
O5 Co1 O2 102.51(12)
O5 Co1 O7 97.10(13)
O2 Co1 O7 150.31(13)
O5 Co1 O8 89.74(14)
O2 Co1 O8 104.40(14)
O7 Co1 O8 97.70(15)
O5 Co1 O1 176.37(13)
O2 Co1 O1 77.03(12)
O7 Co1 O1 84.72(12)
O8 Co1 O1 86.89(13)
O5 Co1 O4 76.59(11)
O2 Co1 O4 82.97(11)
O7 Co1 O4 80.14(13)
O8 Co1 O4 165.71(12)
O1 Co1 O4 106.86(11)
C1 O1 Co1 112.8(3)
C2 O2 Co1 117.1(3)
C11 O4 Co1 111.3(3)
C12 O5 Co1 118.7(3)
C21 O7 Co1 131.0(3)
O1 C1 C9 122.4(4)
O1 C1 C2 118.1(4)
C9 C1 C2 119.6(4)
O2 C2 C3 126.6(4)
O2 C2 C1 114.7(4)
C3 C2 C1 118.7(4)
C2 C3 C4 123.0(4)
O3 C4 C3 123.1(4)
O3 C4 C10 117.8(4)
C3 C4 C10 119.1(4)
C10 C5 C6 119.4(5)
C7 C6 C5 121.6(4)
C6 C7 C8 118.7(4)
C9 C8 C7 120.9(4)
C8 C9 C10 120.4(4)
C8 C9 C1 120.7(4)
C10 C9 C1 118.9(4)
C5 C10 C9 119.0(4)
C5 C10 C4 120.3(4)
C9 C10 C4 120.7(4)
O4 C11 C19 123.5(4)
O4 C11 C12 117.3(4)
C19 C11 C12 119.3(4)
O5 C12 C13 125.0(4)
O5 C12 C11 116.1(3)
C13 C12 C11 118.9(4)
C12 C13 C14 122.7(4)
O6 C14 C13 121.1(4)
O6 C14 C20 119.2(4)
C13 C14 C20 119.6(4)
C16 C15 C20 120.5(4)
C17 C16 C15 120.1(4)
C16 C17 C18 120.1(4)
C17 C18 C19 120.2(4)
C18 C19 C20 119.7(4)
C18 C19 C11 120.5(4)
C20 C19 C11 119.8(4)
C15 C20 C19 119.4(4)
C15 C20 C14 121.0(4)
C19 C20 C14 119.6(4)

loop_
_geom_bond_atom_site_label_1
_geom_bond_atom_site_label_2
_geom_bond_distance
Co1 O5 1.997(3)
Co1 O2 2.035(3)
Co1 O7 2.061(3)
Co1 O8 2.069(3)
Co1 O1 2.159(3)
Co1 O4 2.250(3)
O1 C1 1.222(5)
O2 C2 1.269(4)
O3 C4 1.246(5)
O4 C11 1.231(4)
O5 C12 1.278(4)
O6 C14 1.261(4)
O7 C21 1.407(5)
C1 C9 1.473(5)
C1 C2 1.506(6)
C2 C3 1.380(6)
C3 C4 1.412(6)
C4 C10 1.494(6)
C5 C10 1.387(5)
C5 C6 1.390(6)
C6 C7 1.378(6)
C7 C8 1.383(6)
C8 C9 1.372(6)
C9 C10 1.402(6)
C11 C19 1.451(5)
C11 C12 1.512(6)
C12 C13 1.369(5)
C13 C14 1.402(5)
C14 C20 1.499(6)
C15 C16 1.381(6)
C15 C20 1.385(5)
C16 C17 1.379(6)
C17 C18 1.382(6)
C18 C19 1.388(5)
C19 C20 1.398(5)

loop_
_geom_hbond_atom_site_label_D
_geom_hbond_atom_site_label_H
_geom_hbond_atom_site_label_A
_geom_hbond_distance_DH
_geom_hbond_distance_HA
_geom_hbond_distance_DA
_geom_hbond_angle_DHA
_geom_hbond_site_symmetry_A
O7 H7A O6 0.88(4) 1.84(4) 2.714(4) 177(4) 2_665
O8 H8A O3 0.79(5) 1.92(6) 2.709(5) 171(6) 1_565
O8 H8B O6 0.88(5) 1.97(5) 2.834(5) 165(5) 2_765
